data_4338670
loop_
_publ_author_name
'Williams, Ursula J.'
'Carroll, Patrick J.'
'Schelter, Eric J.'

_publ_section_title
;
 Synthesis and Analysis of a Family of Cerium(IV) Halide and Pseudohalide
 Compounds.
;
_journal_issue 12
_journal_name_full 'Inorganic chemistry'
_journal_page_first 6338
_journal_page_last 6345
_journal_paper_doi 10.1021/ic500969r
_journal_volume 53
_journal_year 2014
_chemical_formula_sum 'C36 H108 Ce2 N12 Si12'
_chemical_formula_weight 1326.66
_space_group_IT_number 146
_symmetry_cell_setting rhombohedral
_symmetry_Int_Tables_number 146
_symmetry_space_group_name_Hall 'R 3'
_symmetry_space_group_name_H-M 'R 3 :H'
_atom_sites_solution_hydrogens geom
_atom_sites_solution_primary direct
_audit_creation_method SHELXL-97
_cell_angle_alpha 90.00
_cell_angle_beta 90.00
_cell_angle_gamma 120.00
_cell_formula_units_Z 3
_cell_length_a 18.5150(10)
_cell_length_b 18.5150(10)
_cell_length_c 16.7999(9)
_cell_measurement_temperature 100(1)
_cell_volume 4987.5(5)
_computing_data_collection 'Bruker APEX2'
_computing_data_reduction 'Bruker SAINT'
_computing_structure_refinement 'SHELXL-97 (Sheldrick, 2008)'
_computing_structure_solution 'SHELXS-97 (Sheldrick, 2008)'
_diffrn_ambient_temperature 100(1)
_diffrn_measured_fraction_theta_full 1.000
_diffrn_measured_fraction_theta_max 1.000
_diffrn_measurement_device 'CCD Area Detector'
_diffrn_measurement_device_type 'Bruker APEXII'
_diffrn_measurement_method 'phi and omega scans'
_diffrn_radiation_monochromator graphite
_diffrn_radiation_source 'sealed tube'
_diffrn_radiation_type MoK\a
_diffrn_radiation_wavelength 0.71073
_diffrn_reflns_av_R_equivalents 0.0177
_diffrn_reflns_av_sigmaI/netI 0.0113
_diffrn_reflns_limit_h_max 24
_diffrn_reflns_limit_h_min -24
_diffrn_reflns_limit_k_max 24
_diffrn_reflns_limit_k_min -24
_diffrn_reflns_limit_l_max 21
_diffrn_reflns_limit_l_min -20
_diffrn_reflns_number 45090
_diffrn_reflns_theta_full 27.50
_diffrn_reflns_theta_max 27.50
_diffrn_reflns_theta_min 1.76
_exptl_absorpt_coefficient_mu 1.602
_exptl_absorpt_correction_T_max 0.7456
_exptl_absorpt_correction_T_min 0.6820
_exptl_absorpt_correction_type multi-scan
_exptl_absorpt_process_details '(SADABS; Sheldrick, 2007)'
_exptl_crystal_density_diffrn 1.325
_exptl_crystal_density_method 'not measured'
_exptl_crystal_F_000 2076
_exptl_crystal_size_max 0.18
_exptl_crystal_size_mid 0.16
_exptl_crystal_size_min 0.08
_refine_diff_density_max 1.185
_refine_diff_density_min -0.839
_refine_diff_density_rms 0.249
_refine_ls_abs_structure_details 'Flack H D (1983), Acta Cryst. A39, 876-881'
_refine_ls_abs_structure_Flack 0.00
_refine_ls_extinction_method none
_refine_ls_goodness_of_fit_ref 1.257
_refine_ls_hydrogen_treatment constr
_refine_ls_matrix_type full
_refine_ls_number_parameters 203
_refine_ls_number_reflns 5029
_refine_ls_number_restraints 1
_refine_ls_restrained_S_all 1.257
_refine_ls_R_factor_all 0.0126
_refine_ls_R_factor_gt 0.0116
_refine_ls_shift/su_max 0.001
_refine_ls_shift/su_mean 0.000
_refine_ls_structure_factor_coef Fsqd
_refine_ls_weighting_details 'calc w=1/[\s^2^(Fo^2^)+(0.0274P)^2^+0.0000P] where P=(Fo^2^+2Fc^2^)/3'
_refine_ls_weighting_scheme calc
_refine_ls_wR_factor_gt 0.0309
_refine_ls_wR_factor_ref 0.0398
_reflns_number_gt 5022
_reflns_number_total 5029
_reflns_threshold_expression >2sigma(I)
_cod_data_source_file ic500969r_si_002.cif
_cod_data_source_block compound_2-N3
_cod_depositor_comments
;
The following automatic conversions were performed:
'_atom_site_symetry_multiplicity' tag replaced with
'_atom_site_symmetry_multiplicity'.

Automatic conversion script
Id: cif_correct_tags 1440 2010-10-19 06:21:57Z saulius 

 Adding full bibliography for 4338669--4338671.cif.
;
_cod_original_sg_symbol_H-M 'R 3     '
_cod_database_code 4338670

loop_
_symmetry_equiv_pos_as_xyz
'x, y, z'
'-y, x-y, z'
'-x+y, -x, z'
'x+2/3, y+1/3, z+1/3'
'-y+2/3, x-y+1/3, z+1/3'
'-x+y+2/3, -x+1/3, z+1/3'
'x+1/3, y+2/3, z+2/3'
'-y+1/3, x-y+2/3, z+2/3'
'-x+y+1/3, -x+2/3, z+2/3'

loop_
_atom_site_label
_atom_site_type_symbol
_atom_site_fract_x
_atom_site_fract_y
_atom_site_fract_z
_atom_site_U_iso_or_equiv
_atom_site_adp_type
_atom_site_occupancy
_atom_site_symmetry_multiplicity
_atom_site_calc_flag
_atom_site_refinement_flags
Ce1 Ce 0.6667 0.3333 0.859836(8) 0.01240(4) Uani 1 3 d S
Ce2 Ce 0.6667 0.3333 0.419544(8) 0.01380(5) Uani 1 3 d S
Si1 Si 0.84502(4) 0.33963(4) 0.93517(4) 0.01422(11) Uani 1 1 d .
Si2 Si 0.75568(4) 0.21838(4) 0.80171(4) 0.01447(14) Uani 1 1 d .
Si3 Si 0.85016(4) 0.50686(4) 0.45068(4) 0.01530(12) Uani 1 1 d .
Si4 Si 0.75037(4) 0.52394(4) 0.31604(4) 0.01418(13) Uani 1 1 d .
N1 N 0.76435(11) 0.29614(11) 0.86589(11) 0.0125(3) Uani 1 1 d .
N2 N 0.76082(11) 0.46265(11) 0.39026(11) 0.0147(3) Uani 1 1 d .
N3 N 0.6667 0.3333 0.7012(3) 0.0188(8) Uani 1 3 d S
N4 N 0.6667 0.3333 0.6334(3) 0.0207(6) Uani 1 3 d S
N5 N 0.6667 0.3333 0.5611(3) 0.0254(10) Uani 1 3 d S
N6 N 0.6667 0.3333 0.9938(2) 0.0207(6) Uani 1 3 d S
N7 N 0.6667 0.3333 1.06609(19) 0.0221(7) Uani 1 3 d S
N8 N 0.6667 0.3333 1.1335(5) 0.0422(10) Uani 1 3 d S
C1 C 0.94462(15) 0.35192(16) 0.89438(15) 0.0209(5) Uani 1 1 d .
H1a H 0.9370 0.2981 0.8813 0.031 Uiso 1 1 calc R
H1b H 0.9879 0.3781 0.9336 0.031 Uiso 1 1 calc R
H1c H 0.9601 0.3859 0.8474 0.031 Uiso 1 1 calc R
C2 C 0.81981(16) 0.27414(16) 1.02667(15) 0.0241(5) Uani 1 1 d .
H2a H 0.7773 0.2775 1.0564 0.036 Uiso 1 1 calc R
H2b H 0.8690 0.2940 1.0588 0.036 Uiso 1 1 calc R
H2c H 0.8002 0.2172 1.0118 0.036 Uiso 1 1 calc R
C3 C 0.86978(17) 0.44758(17) 0.96667(16) 0.0211(5) Uani 1 1 d .
H3a H 0.9032 0.4871 0.9265 0.032 Uiso 1 1 calc R
H3b H 0.8999 0.4618 1.0160 0.032 Uiso 1 1 calc R
H3c H 0.8188 0.4486 0.9735 0.032 Uiso 1 1 calc R
C4 C 0.77134(16) 0.13695(16) 0.85262(16) 0.0239(5) Uani 1 1 d .
H4a H 0.8261 0.1627 0.8757 0.036 Uiso 1 1 calc R
H4b H 0.7657 0.0958 0.8145 0.036 Uiso 1 1 calc R
H4c H 0.7303 0.1107 0.8937 0.036 Uiso 1 1 calc R
C5 C 0.83225(15) 0.26384(16) 0.71828(14) 0.0224(5) Uani 1 1 d .
H5a H 0.8229 0.3033 0.6897 0.034 Uiso 1 1 calc R
H5b H 0.8253 0.2201 0.6829 0.034 Uiso 1 1 calc R
H5c H 0.8879 0.2914 0.7394 0.034 Uiso 1 1 calc R
C6 C 0.64812(15) 0.15813(14) 0.75761(15) 0.0205(5) Uani 1 1 d .
H6a H 0.6076 0.1365 0.7996 0.031 Uiso 1 1 calc R
H6b H 0.6439 0.1128 0.7263 0.031 Uiso 1 1 calc R
H6c H 0.6380 0.1943 0.7244 0.031 Uiso 1 1 calc R
C7 C 0.94763(14) 0.58145(16) 0.39645(15) 0.0228(5) Uani 1 1 d .
H7a H 0.9531 0.5551 0.3495 0.034 Uiso 1 1 calc R
H7b H 0.9950 0.5975 0.4304 0.034 Uiso 1 1 calc R
H7c H 0.9448 0.6300 0.3816 0.034 Uiso 1 1 calc R
C8 C 0.86757(18) 0.42206(19) 0.49149(16) 0.0240(6) Uani 1 1 d .
H8a H 0.8161 0.3778 0.5123 0.036 Uiso 1 1 calc R
H8b H 0.9084 0.4444 0.5332 0.036 Uiso 1 1 calc R
H8c H 0.8871 0.4007 0.4497 0.036 Uiso 1 1 calc R
C9 C 0.83742(18) 0.56383(18) 0.53622(15) 0.0270(5) Uani 1 1 d .
H9a H 0.8268 0.6063 0.5165 0.041 Uiso 1 1 calc R
H9b H 0.8875 0.5891 0.5675 0.041 Uiso 1 1 calc R
H9c H 0.7914 0.5254 0.5686 0.041 Uiso 1 1 calc R
C10 C 0.82705(15) 0.55382(16) 0.23229(14) 0.0217(5) Uani 1 1 d .
H10a H 0.8827 0.5819 0.2533 0.033 Uiso 1 1 calc R
H10b H 0.8203 0.5903 0.1964 0.033 Uiso 1 1 calc R
H10c H 0.8174 0.5046 0.2043 0.033 Uiso 1 1 calc R
C11 C 0.64539(14) 0.46427(16) 0.26871(14) 0.0229(5) Uani 1 1 d .
H11a H 0.6390 0.4140 0.2456 0.034 Uiso 1 1 calc R
H11b H 0.6401 0.4977 0.2280 0.034 Uiso 1 1 calc R
H11c H 0.6030 0.4504 0.3083 0.034 Uiso 1 1 calc R
C12 C 0.76132(16) 0.62245(15) 0.35833(16) 0.0236(5) Uani 1 1 d .
H12a H 0.7222 0.6091 0.4010 0.035 Uiso 1 1 calc R
H12b H 0.7504 0.6520 0.3175 0.035 Uiso 1 1 calc R
H12c H 0.8170 0.6567 0.3782 0.035 Uiso 1 1 calc R

loop_
_atom_site_aniso_label
_atom_site_aniso_U_11
_atom_site_aniso_U_22
_atom_site_aniso_U_33
_atom_site_aniso_U_23
_atom_site_aniso_U_13
_atom_site_aniso_U_12
Ce1 0.01116(6) 0.01116(6) 0.01487(9) 0.000 0.000 0.00558(3)
Ce2 0.01275(6) 0.01275(6) 0.01589(10) 0.000 0.000 0.00638(3)
Si1 0.0146(3) 0.0153(3) 0.0136(3) -0.0006(2) -0.0019(2) 0.0081(2)
Si2 0.0143(3) 0.0152(3) 0.0155(3) -0.0017(2) -0.0009(2) 0.0085(3)
Si3 0.0157(3) 0.0153(3) 0.0150(3) -0.0021(2) -0.0020(2) 0.0079(2)
Si4 0.0143(3) 0.0132(3) 0.0148(3) 0.0005(2) -0.0005(2) 0.0067(2)
N1 0.0133(8) 0.0128(8) 0.0116(8) 0.0002(6) 0.0000(6) 0.0066(6)
N2 0.0157(8) 0.0157(9) 0.0139(8) 0.0000(7) 0.0009(7) 0.0088(7)
N3 0.0262(13) 0.0262(13) 0.0039(17) 0.000 0.000 0.0131(6)
N4 0.0159(7) 0.0159(7) 0.0303(19) 0.000 0.000 0.0080(3)
N5 0.0307(14) 0.0307(14) 0.015(2) 0.000 0.000 0.0154(7)
N6 0.0164(9) 0.0164(9) 0.0292(18) 0.000 0.000 0.0082(5)
N7 0.0247(10) 0.0247(10) 0.0169(15) 0.000 0.000 0.0123(5)
N8 0.0559(13) 0.0559(13) 0.015(2) 0.000 0.000 0.0280(6)
C1 0.0177(11) 0.0251(12) 0.0219(12) -0.0069(9) -0.0042(9) 0.0122(9)
C2 0.0284(12) 0.0275(12) 0.0177(11) 0.0006(9) -0.0036(9) 0.0150(11)
C3 0.0193(11) 0.0179(12) 0.0255(12) -0.0068(10) -0.0078(9) 0.0088(9)
C4 0.0269(12) 0.0217(11) 0.0286(13) -0.0023(10) -0.0061(10) 0.0162(10)
C5 0.0201(11) 0.0255(12) 0.0169(11) -0.0041(9) 0.0030(8) 0.0079(9)
C6 0.0178(10) 0.0183(11) 0.0240(12) -0.0052(9) -0.0035(9) 0.0079(9)
C7 0.0173(11) 0.0234(12) 0.0235(12) -0.0012(10) -0.0019(9) 0.0071(10)
C8 0.0281(13) 0.0248(14) 0.0213(11) -0.0017(10) -0.0095(10) 0.0147(11)
C9 0.0331(13) 0.0313(13) 0.0198(11) -0.0076(10) -0.0062(10) 0.0185(11)
C10 0.0210(11) 0.0232(12) 0.0212(12) 0.0048(9) 0.0025(9) 0.0113(10)
C11 0.0186(11) 0.0263(12) 0.0179(11) 0.0033(9) -0.0025(8) 0.0068(10)
C12 0.0242(12) 0.0178(11) 0.0308(14) 0.0000(9) -0.0015(10) 0.0119(10)

loop_
_atom_type_symbol
_atom_type_description
_atom_type_scat_dispersion_real
_atom_type_scat_dispersion_imag
_atom_type_scat_source
C C 0.0033 0.0016 'International Tables Vol C Tables 4.2.6.8 and 6.1.1.4'
H H 0.0000 0.0000 'International Tables Vol C Tables 4.2.6.8 and 6.1.1.4'
N N 0.0061 0.0033 'International Tables Vol C Tables 4.2.6.8 and 6.1.1.4'
Si Si 0.0817 0.0704 'International Tables Vol C Tables 4.2.6.8 and 6.1.1.4'
Ce Ce -0.2486 2.6331 'International Tables Vol C Tables 4.2.6.8 and 6.1.1.4'

loop_
_geom_angle_atom_site_label_1
_geom_angle_atom_site_label_2
_geom_angle_atom_site_label_3
_geom_angle
_geom_angle_site_symmetry_1
_geom_angle_site_symmetry_3
N1 Ce1 N1 119.795(8) . 3_665
N1 Ce1 N1 119.795(8) . 2_655
N1 Ce1 N1 119.795(8) 3_665 2_655
N1 Ce1 N6 87.39(5) . .
N1 Ce1 N6 87.39(5) 3_665 .
N1 Ce1 N6 87.39(5) 2_655 .
N1 Ce1 N3 92.61(5) . .
N1 Ce1 N3 92.61(5) 3_665 .
N1 Ce1 N3 92.61(5) 2_655 .
N6 Ce1 N3 180.000(2) . .
N1 Ce1 Si2 26.64(5) . .
N1 Ce1 Si2 101.56(5) 3_665 .
N1 Ce1 Si2 137.09(5) 2_655 .
N6 Ce1 Si2 106.583(12) . .
N3 Ce1 Si2 73.417(12) . .
N1 Ce1 Si2 101.56(5) . 2_655
N1 Ce1 Si2 137.09(5) 3_665 2_655
N1 Ce1 Si2 26.64(5) 2_655 2_655
N6 Ce1 Si2 106.583(12) . 2_655
N3 Ce1 Si2 73.417(12) . 2_655
Si2 Ce1 Si2 112.199(10) . 2_655
N1 Ce1 Si2 137.09(5) . 3_665
N1 Ce1 Si2 26.64(5) 3_665 3_665
N1 Ce1 Si2 101.56(5) 2_655 3_665
N6 Ce1 Si2 106.583(12) . 3_665
N3 Ce1 Si2 73.417(12) . 3_665
Si2 Ce1 Si2 112.199(10) . 3_665
Si2 Ce1 Si2 112.199(10) 2_655 3_665
N1 Ce1 Si1 25.14(5) . .
N1 Ce1 Si1 131.84(5) 3_665 .
N1 Ce1 Si1 100.87(5) 2_655 .
N6 Ce1 Si1 68.696(12) . .
N3 Ce1 Si1 111.304(12) . .
Si2 Ce1 Si1 51.767(15) . .
Si2 Ce1 Si1 90.609(16) 2_655 .
Si2 Ce1 Si1 156.823(16) 3_665 .
N1 Ce1 Si1 100.87(5) . 3_665
N1 Ce1 Si1 25.14(5) 3_665 3_665
N1 Ce1 Si1 131.84(5) 2_655 3_665
N6 Ce1 Si1 68.696(12) . 3_665
N3 Ce1 Si1 111.304(12) . 3_665
Si2 Ce1 Si1 90.609(16) . 3_665
Si2 Ce1 Si1 156.823(15) 2_655 3_665
Si2 Ce1 Si1 51.767(15) 3_665 3_665
Si1 Ce1 Si1 107.578(12) . 3_665
N1 Ce1 Si1 131.84(5) . 2_655
N1 Ce1 Si1 100.87(5) 3_665 2_655
N1 Ce1 Si1 25.14(5) 2_655 2_655
N6 Ce1 Si1 68.696(12) . 2_655
N3 Ce1 Si1 111.304(12) . 2_655
Si2 Ce1 Si1 156.823(16) . 2_655
Si2 Ce1 Si1 51.767(15) 2_655 2_655
Si2 Ce1 Si1 90.609(16) 3_665 2_655
Si1 Ce1 Si1 107.578(13) . 2_655
Si1 Ce1 Si1 107.578(12) 3_665 2_655
N2 Ce2 N2 115.15(4) 3_665 .
N2 Ce2 N2 115.15(4) 3_665 2_655
N2 Ce2 N2 115.15(4) . 2_655
N2 Ce2 N5 102.92(5) 3_665 .
N2 Ce2 N5 102.92(5) . .
N2 Ce2 N5 102.92(5) 2_655 .
N2 Ce2 Si3 28.29(5) 3_665 3_665
N2 Ce2 Si3 138.64(5) . 3_665
N2 Ce2 Si3 103.58(5) 2_655 3_665
N5 Ce2 Si3 81.016(11) . 3_665
N2 Ce2 Si3 103.58(5) 3_665 .
N2 Ce2 Si3 28.29(5) . .
N2 Ce2 Si3 138.64(5) 2_655 .
N5 Ce2 Si3 81.016(11) . .
Si3 Ce2 Si3 117.608(6) 3_665 .
N2 Ce2 Si3 138.64(5) 3_665 2_655
N2 Ce2 Si3 103.58(5) . 2_655
N2 Ce2 Si3 28.29(5) 2_655 2_655
N5 Ce2 Si3 81.016(11) . 2_655
Si3 Ce2 Si3 117.608(6) 3_665 2_655
Si3 Ce2 Si3 117.608(6) . 2_655
N1 Si1 C2 111.84(10) . .
N1 Si1 C1 112.14(10) . .
C2 Si1 C1 106.95(12) . .
N1 Si1 C3 112.01(10) . .
C2 Si1 C3 107.83(12) . .
C1 Si1 C3 105.71(12) . .
N1 Si1 Ce1 33.07(6) . .
C2 Si1 Ce1 110.64(8) . .
C1 Si1 Ce1 136.97(8) . .
C3 Si1 Ce1 82.05(8) . .
N1 Si2 C5 110.90(11) . .
N1 Si2 C4 113.24(10) . .
C5 Si2 C4 108.44(12) . .
N1 Si2 C6 111.53(11) . .
C5 Si2 C6 108.16(12) . .
C4 Si2 C6 104.24(11) . .
N1 Si2 Ce1 35.18(6) . .
C5 Si2 Ce1 115.27(9) . .
C4 Si2 Ce1 133.26(9) . .
C6 Si2 Ce1 77.58(8) . .
N2 Si3 C9 110.66(11) . .
N2 Si3 C7 113.50(10) . .
C9 Si3 C7 107.79(12) . .
N2 Si3 C8 109.63(11) . .
C9 Si3 C8 108.28(13) . .
C7 Si3 C8 106.78(13) . .
N2 Si3 Ce2 36.42(6) . .
C9 Si3 Ce2 107.95(9) . .
C7 Si3 Ce2 140.63(8) . .
C8 Si3 Ce2 76.79(9) . .
N2 Si4 C11 109.74(10) . .
N2 Si4 C12 111.47(10) . .
C11 Si4 C12 108.18(11) . .
N2 Si4 C10 114.24(10) . .
C11 Si4 C10 105.41(11) . .
C12 Si4 C10 107.47(12) . .
Si2 N1 Si1 119.97(11) . .
Si2 N1 Ce1 118.18(10) . .
Si1 N1 Ce1 121.80(9) . .
Si3 N2 Si4 119.38(11) . .
Si3 N2 Ce2 115.29(10) . .
Si4 N2 Ce2 125.26(10) . .
N4 N3 Ce1 180.000(1) . .
N3 N4 N5 180.000(3) . .
N4 N5 Ce2 180.000(1) . .
N7 N6 Ce1 180.000(1) . .
N8 N7 N6 180.000(5) . .

loop_
_geom_bond_atom_site_label_1
_geom_bond_atom_site_label_2
_geom_bond_distance
_geom_bond_site_symmetry_2
Ce1 N1 2.2362(18) .
Ce1 N1 2.2362(19) 3_665
Ce1 N1 2.2362(18) 2_655
Ce1 N6 2.250(4) .
Ce1 N3 2.665(4) .
Ce1 Si2 3.4215(7) .
Ce1 Si2 3.4215(7) 2_655
Ce1 Si2 3.4215(7) 3_665
Ce1 Si1 3.4835(6) .
Ce1 Si1 3.4835(6) 3_665
Ce1 Si1 3.4835(6) 2_655
Ce2 N2 2.2000(18) 3_665
Ce2 N2 2.2000(18) .
Ce2 N2 2.2000(18) 2_655
Ce2 N5 2.379(4) .
Ce2 Si3 3.3500(6) 3_665
Ce2 Si3 3.3500(6) .
Ce2 Si3 3.3500(6) 2_655
Si1 N1 1.7411(19) .
Si1 C2 1.867(3) .
Si1 C1 1.872(3) .
Si1 C3 1.889(3) .
Si2 N1 1.7407(19) .
Si2 C5 1.868(2) .
Si2 C4 1.878(3) .
Si2 C6 1.881(2) .
Si3 N2 1.756(2) .
Si3 C9 1.866(3) .
Si3 C7 1.871(2) .
Si3 C8 1.883(3) .
Si4 N2 1.761(2) .
Si4 C11 1.866(2) .
Si4 C12 1.871(3) .
Si4 C10 1.875(2) .
N3 N4 1.139(8) .
N4 N5 1.214(7) .
N6 N7 1.215(5) .
N7 N8 1.132(9) .
